data_1507130
loop_
_publ_author_name
'Fekner, Tomasz'
'Gallucci, Judith'
'Chan, Michael K.'

_publ_section_title
;
 Synthesis and metalation of a chiral, pyridine-strapped, cyclic
 bis(benzimidazole) ligand.
;
_journal_issue 6
_journal_name_full 'Organic letters'
_journal_page_first 989
_journal_page_last 992
_journal_paper_doi 10.1021/ol049954a
_journal_volume 6
_journal_year 2004
_chemical_formula_sum 'C39 H39 B2 Cu F8 N7 O2'
_chemical_formula_weight 874.93
_chemical_name_systematic
;
?
;
_space_group_IT_number 14
_symmetry_cell_setting monoclinic
_symmetry_space_group_name_Hall '-P 2ybc'
_symmetry_space_group_name_H-M 'P 1 21/c 1'
_atom_sites_solution_hydrogens geom
_atom_sites_solution_primary heavy
_atom_sites_solution_secondary difmap
_audit_creation_method SHELXL-93
_cell_angle_alpha 90.00
_cell_angle_beta 106.12(1)
_cell_angle_gamma 90.00
_cell_formula_units_Z 4
_cell_length_a 11.595(1)
_cell_length_b 16.922(2)
_cell_length_c 19.919(3)
_cell_measurement_temperature 150(2)
_cell_volume 3754.7(8)
_computing_cell_refinement 'DENZO (Otwinowski & Minor, 1997)'
_computing_data_collection 'COLLECT (Nonius, 1999)'
_computing_data_reduction 'DENZO (Otwinowski & Minor, 1997)'
_computing_structure_refinement 'SHELXL-93 (Sheldrick, 1993)'
_computing_structure_solution 'SHELXS-86 (Sheldrick, 1990)'
_diffrn_ambient_temperature 150(2)
_diffrn_measurement_device 'Nonius Kappa CCD'
_diffrn_measurement_method 'phi and omega scans'
_diffrn_radiation_monochromator graphite
_diffrn_radiation_source 'fine-focus sealed tube'
_diffrn_radiation_type MoK\a
_diffrn_radiation_wavelength 0.71073
_diffrn_reflns_av_R_equivalents 0.038
_diffrn_reflns_limit_h_max 13
_diffrn_reflns_limit_h_min 0
_diffrn_reflns_limit_k_max 20
_diffrn_reflns_limit_k_min 0
_diffrn_reflns_limit_l_max 22
_diffrn_reflns_limit_l_min -23
_diffrn_reflns_number 55721
_diffrn_reflns_theta_max 24.99
_diffrn_reflns_theta_min 2.13
_exptl_absorpt_coefficient_mu 0.669
_exptl_crystal_colour green
_exptl_crystal_density_diffrn 1.548
_exptl_crystal_description 'rectangular plate'
_exptl_crystal_F_000 1796
_exptl_crystal_size_max 0.35
_exptl_crystal_size_mid 0.27
_exptl_crystal_size_min 0.04
_refine_diff_density_max 1.021
_refine_diff_density_min -0.732
_refine_ls_extinction_method none
_refine_ls_goodness_of_fit_all 1.026
_refine_ls_goodness_of_fit_obs 1.045
_refine_ls_hydrogen_treatment mixed
_refine_ls_matrix_type full
_refine_ls_number_parameters 538
_refine_ls_number_reflns 6608
_refine_ls_number_restraints 15
_refine_ls_restrained_S_all 1.045
_refine_ls_restrained_S_obs 1.067
_refine_ls_R_factor_all 0.0667
_refine_ls_R_factor_obs 0.0515
_refine_ls_shift/esd_max -0.092
_refine_ls_shift/esd_mean 0.002
_refine_ls_structure_factor_coef Fsqd
_refine_ls_weighting_details 'w=1/[\s^2^(Fo^2^)+(0.0594P)^2^+9.5759P] where P=(Fo^2^+2Fc^2^)/3'
_refine_ls_weighting_scheme calc
_refine_ls_wR_factor_all 0.1367
_refine_ls_wR_factor_obs 0.1252
_reflns_number_observed 5432
_reflns_number_total 6608
_reflns_observed_criterion >2sigma(I)
_cod_data_source_file ol049954asi20040107_031436.cif
_cod_data_source_block compound_12
_cod_depositor_comments
;
The following automatic conversions were performed:

'_refine_ls_weighting_scheme' value 'calc
w=1/[\s^2^(Fo^2^)+(0.0594P)^2^+9.5759P] where P=(Fo^2^+2Fc^2^)/3' was
changed to 'calc'. New tag '_refine_ls_weighting_details' was
created. The value of the new tag was set to
'w=1/[\s^2^(Fo^2^)+(0.0594P)^2^+9.5759P] where P=(Fo^2^+2Fc^2^)/3'.

Automatic conversion script
Id: cif_fix_values 3143 2015-03-26 13:38:13Z robertas 
;
_cod_original_cell_volume 3754.7(7)
_cod_original_sg_symbol_H-M 'P 2(1)/c'
_cod_database_code 1507130

loop_
_symmetry_equiv_pos_as_xyz
'x, y, z'
'-x, y+1/2, -z+1/2'
'-x, -y, -z'
'x, -y-1/2, z-1/2'

loop_
_atom_site_aniso_label
_atom_site_aniso_U_11
_atom_site_aniso_U_22
_atom_site_aniso_U_33
_atom_site_aniso_U_23
_atom_site_aniso_U_13
_atom_site_aniso_U_12
Cu 0.0238(2) 0.0181(2) 0.0168(2) 0.0000(2) 0.0051(2) 0.0008(2)
F1 0.057(2) 0.0560(15) 0.0350(13) -0.0060(11) 0.0163(11) -0.0257(12)
F2 0.057(2) 0.0313(13) 0.066(2) 0.0074(12) -0.0086(13) -0.0008(11)
F3 0.077(2) 0.053(2) 0.054(2) 0.0187(13) -0.0160(14) -0.0074(14)
F4 0.069(2) 0.115(3) 0.105(3) -0.076(2) 0.051(2) -0.039(2)
F5 0.059(2) 0.107(3) 0.092(2) -0.034(2) -0.003(2) -0.013(2)
O1 0.0394(15) 0.0189(12) 0.0199(13) 0.0007(10) 0.0074(11) -0.0018(10)
O2 0.099(4) 0.106(4) 0.134(4) -0.045(3) 0.060(3) -0.024(3)
N1 0.0245(15) 0.0277(15) 0.0171(14) -0.0017(12) 0.0052(11) -0.0022(12)
N2 0.0236(14) 0.0195(14) 0.0174(13) 0.0005(11) 0.0060(11) 0.0010(11)
N3 0.0247(15) 0.0212(14) 0.0172(14) -0.0016(11) 0.0056(11) 0.0019(11)
N4 0.0254(15) 0.0225(14) 0.0188(14) -0.0005(11) 0.0061(12) 0.0004(12)
N5 0.028(2) 0.031(2) 0.0207(15) 0.0038(12) 0.0045(12) 0.0050(13)
N6 0.0221(14) 0.0235(14) 0.0213(14) 0.0004(11) 0.0052(11) 0.0001(11)
N7 0.0246(15) 0.0201(14) 0.0187(14) 0.0036(11) 0.0077(12) 0.0033(11)
C1 0.029(2) 0.025(2) 0.020(2) 0.0016(14) 0.0073(14) -0.0007(14)
C2 0.027(2) 0.021(2) 0.017(2) 0.0002(13) 0.0083(13) 0.0010(14)
C3 0.027(2) 0.028(2) 0.022(2) 0.0031(14) 0.0096(14) 0.0018(14)
C4 0.030(2) 0.033(2) 0.028(2) 0.001(2) 0.013(2) 0.005(2)
C5 0.041(2) 0.031(2) 0.026(2) -0.0046(15) 0.015(2) 0.004(2)
C6 0.035(2) 0.032(2) 0.022(2) -0.0058(15) 0.009(2) -0.002(2)
C7 0.025(2) 0.022(2) 0.017(2) 0.0016(13) 0.0061(13) -0.0002(13)
C8 0.028(2) 0.040(2) 0.026(2) -0.006(2) 0.004(2) -0.005(2)
C9 0.022(2) 0.024(2) 0.021(2) -0.0023(13) 0.0043(14) -0.0007(14)
C10 0.026(2) 0.033(2) 0.024(2) 0.0030(15) 0.0038(15) 0.0014(15)
C11 0.031(2) 0.031(2) 0.030(2) 0.007(2) 0.002(2) 0.007(2)
C12 0.027(2) 0.030(2) 0.035(2) 0.000(2) 0.007(2) 0.009(2)
C13 0.029(2) 0.029(2) 0.025(2) -0.0014(15) 0.0094(15) 0.0028(15)
C14 0.024(2) 0.019(2) 0.023(2) -0.0010(13) 0.0047(14) -0.0015(13)
C15 0.025(2) 0.025(2) 0.025(2) -0.0030(14) 0.0099(14) 0.0010(14)
C16 0.032(2) 0.022(2) 0.018(2) -0.0012(13) 0.0090(14) 0.0032(14)
C17 0.032(2) 0.029(2) 0.025(2) -0.0034(15) 0.013(2) 0.0019(15)
C18 0.044(2) 0.026(2) 0.025(2) 0.0035(14) 0.018(2) 0.002(2)
C19 0.041(2) 0.026(2) 0.022(2) 0.0043(14) 0.010(2) 0.005(2)
C20 0.030(2) 0.025(2) 0.022(2) -0.0001(14) 0.0076(15) 0.0043(14)
C21 0.030(2) 0.022(2) 0.017(2) 0.0002(13) 0.0083(14) 0.0034(14)
C22 0.029(2) 0.026(2) 0.017(2) -0.0003(13) 0.0056(14) 0.0034(14)
C23 0.032(2) 0.046(2) 0.028(2) 0.011(2) 0.002(2) 0.010(2)
C24 0.023(2) 0.027(2) 0.024(2) 0.0012(14) 0.0023(14) 0.0027(14)
C25 0.027(2) 0.036(2) 0.025(2) -0.0011(15) 0.0032(15) 0.006(2)
C26 0.024(2) 0.033(2) 0.034(2) -0.005(2) 0.000(2) 0.003(2)
C27 0.023(2) 0.034(2) 0.040(2) -0.004(2) 0.007(2) -0.004(2)
C28 0.023(2) 0.032(2) 0.030(2) -0.0007(15) 0.0069(15) -0.0007(15)
C29 0.022(2) 0.024(2) 0.025(2) 0.0017(14) 0.0029(14) 0.0050(14)
C30 0.026(2) 0.030(2) 0.023(2) -0.0001(14) 0.0080(14) -0.0018(15)
C31 0.027(2) 0.025(2) 0.027(2) 0.0009(14) 0.0083(15) 0.0040(14)
C32 0.030(2) 0.023(2) 0.023(2) 0.0026(14) 0.0098(14) 0.0019(14)
C33 0.030(2) 0.024(2) 0.035(2) 0.0002(15) 0.014(2) 0.0051(15)
C34 0.040(2) 0.018(2) 0.039(2) -0.0029(15) 0.014(2) 0.000(2)
C35 0.032(2) 0.025(2) 0.030(2) -0.0023(15) 0.010(2) -0.0036(15)
C36 0.029(2) 0.022(2) 0.020(2) 0.0041(13) 0.0093(14) 0.0000(14)
C37 0.028(2) 0.020(2) 0.026(2) -0.0012(14) 0.0082(15) -0.0007(14)
C38 0.053(3) 0.025(2) 0.029(2) -0.007(2) -0.001(2) 0.000(2)
C39 0.044(3) 0.064(3) 0.099(5) 0.003(3) 0.002(3) -0.004(3)
B1 0.043(3) 0.025(2) 0.028(2) -0.005(2) 0.010(2) -0.007(2)
B2 0.055(4) 0.093(5) 0.054(4) 0.014(3) -0.007(3) -0.023(3)

loop_
_atom_site_label
_atom_site_type_symbol
_atom_site_fract_x
_atom_site_fract_y
_atom_site_fract_z
_atom_site_U_iso_or_equiv
_atom_site_thermal_displace_type
_atom_site_occupancy
_atom_site_calc_flag
_atom_site_refinement_flags
Cu Cu -0.05973(3) 0.22617(2) 0.01245(2) 0.01969(13) Uani 1 d .
F1 F 0.8827(2) 0.04648(15) 0.12190(12) 0.0485(6) Uani 1 d .
F2 F 0.7903(2) -0.07172(14) 0.12045(14) 0.0565(7) Uani 1 d .
F3 F 0.7054(3) 0.0191(2) 0.04162(14) 0.0682(9) Uani 1 d .
F4 F 0.7104(3) 0.0376(2) 0.1534(2) 0.0909(12) Uani 1 d .
F5 F 0.5487(3) 0.4790(2) 0.1831(2) 0.0910(11) Uani 1 d .
F6 F 0.4535(5) 0.3615(3) 0.1549(3) 0.073(2) Uiso 0.593(8) d PD
F7 F 0.3862(5) 0.4710(4) 0.0826(3) 0.069(2) Uiso 0.593(8) d PD
F8 F 0.3646(6) 0.4634(4) 0.1893(3) 0.089(2) Uiso 0.593(8) d PD
F6A F 0.4117(14) 0.3821(9) 0.1740(8) 0.148(5) Uiso 0.407(8) d PD
F7A F 0.5016(9) 0.4104(6) 0.0914(5) 0.108(4) Uiso 0.407(8) d PD
F8A F 0.3650(9) 0.4922(6) 0.1028(6) 0.087(3) Uiso 0.407(8) d PD
O1 O -0.0678(2) 0.10873(14) 0.00896(13) 0.0263(5) Uani 1 d .
H1O1 H -0.0873(38) 0.0932(26) 0.0395(23) 0.037(13) Uiso 1 d .
O2 O 0.5775(4) 0.6280(3) 0.1315(3) 0.107(2) Uani 1 d .
N1 N 0.1283(2) 0.2826(2) 0.20753(14) 0.0232(6) Uani 1 d .
N2 N -0.0063(2) 0.22649(15) 0.11772(13) 0.0201(6) Uani 1 d .
N3 N 0.1496(2) 0.2500(2) 0.01571(14) 0.0210(6) Uani 1 d .
N4 N -0.1145(2) 0.2419(2) -0.08994(14) 0.0223(6) Uani 1 d .
N5 N -0.2385(3) 0.3015(2) -0.18200(14) 0.0270(6) Uani 1 d .
N6 N -0.2647(2) 0.2615(2) 0.01323(14) 0.0225(6) Uani 1 d .
N7 N -0.0464(2) 0.3454(2) 0.02381(13) 0.0208(6) Uani 1 d .
C1 C 0.0163(3) 0.3093(2) 0.2103(2) 0.0242(7) Uani 1 d .
C2 C -0.0670(3) 0.2730(2) 0.1544(2) 0.0212(7) Uani 1 d .
C3 C -0.1900(3) 0.2879(2) 0.1412(2) 0.0250(7) Uani 1 d .
C4 C -0.2234(3) 0.3404(2) 0.1858(2) 0.0292(8) Uani 1 d .
H4 H -0.3061(3) 0.3521(2) 0.1785(2) 0.035 Uiso 1 calc R
C5 C -0.1386(3) 0.3768(2) 0.2413(2) 0.0312(8) Uani 1 d .
H5 H -0.1657(3) 0.4128(2) 0.2703(2) 0.037 Uiso 1 calc R
C6 C -0.0178(3) 0.3621(2) 0.2552(2) 0.0295(8) Uani 1 d .
H6 H 0.0394(3) 0.3865(2) 0.2932(2) 0.035 Uiso 1 calc R
C7 C 0.1097(3) 0.2335(2) 0.1520(2) 0.0215(7) Uani 1 d .
C8 C 0.2435(3) 0.3097(2) 0.2538(2) 0.0324(8) Uani 1 d .
H8A H 0.2610(11) 0.2807(11) 0.2981(5) 0.049 Uiso 1 calc R
H8B H 0.2389(8) 0.3664(4) 0.2627(11) 0.049 Uiso 1 calc R
H8C H 0.3075(5) 0.2999(14) 0.2314(6) 0.049 Uiso 1 calc R
C9 C 0.2068(3) 0.1900(2) 0.1329(2) 0.0229(7) Uani 1 d .
C10 C 0.2794(3) 0.1394(2) 0.1824(2) 0.0281(8) Uani 1 d .
H10 H 0.2710(3) 0.1381(2) 0.2285(2) 0.034 Uiso 1 calc R
C11 C 0.3633(3) 0.0912(2) 0.1652(2) 0.0318(8) Uani 1 d .
H11 H 0.4123(3) 0.0570(2) 0.1992(2) 0.038 Uiso 1 calc R
C12 C 0.3751(3) 0.0933(2) 0.0984(2) 0.0311(8) Uani 1 d .
H12 H 0.4315(3) 0.0597(2) 0.0860(2) 0.037 Uiso 1 calc R
C13 C 0.3051(3) 0.1443(2) 0.0487(2) 0.0274(8) Uani 1 d .
H13 H 0.3146(3) 0.1452(2) 0.0029(2) 0.033 Uiso 1 calc R
C14 C 0.2212(3) 0.1942(2) 0.0652(2) 0.0224(7) Uani 1 d .
C15 C 0.1634(3) 0.2396(2) -0.0556(2) 0.0244(7) Uani 1 d .
H15A H 0.1499(3) 0.1833(2) -0.0690(2) 0.029 Uiso 1 calc R
H15B H 0.2470(3) 0.2528(2) -0.0547(2) 0.029 Uiso 1 calc R
C16 C 0.0788(3) 0.2897(2) -0.1111(2) 0.0234(7) Uani 1 d .
C17 C 0.1204(3) 0.3368(2) -0.1569(2) 0.0278(8) Uani 1 d .
H17 H 0.2045(3) 0.3434(2) -0.1491(2) 0.033 Uiso 1 calc R
C18 C 0.0418(3) 0.3748(2) -0.2143(2) 0.0296(8) Uani 1 d .
H18 H 0.0745(3) 0.4065(2) -0.2438(2) 0.035 Uiso 1 calc R
C19 C -0.0806(3) 0.3677(2) -0.2291(2) 0.0293(8) Uani 1 d .
H19 H -0.1334(3) 0.3928(2) -0.2684(2) 0.035 Uiso 1 calc R
C20 C -0.1228(3) 0.3215(2) -0.1830(2) 0.0256(7) Uani 1 d .
C21 C -0.0461(3) 0.2838(2) -0.1251(2) 0.0226(7) Uani 1 d .
C22 C -0.2288(3) 0.2537(2) -0.1259(2) 0.0244(7) Uani 1 d .
C23 C -0.3489(3) 0.3311(2) -0.2310(2) 0.0366(9) Uani 1 d .
H23A H -0.3663(14) 0.3004(11) -0.2744(6) 0.055 Uiso 1 calc R
H23B H -0.3386(9) 0.3868(5) -0.2413(11) 0.055 Uiso 1 calc R
H23C H -0.4157(6) 0.3258(15) -0.2101(6) 0.055 Uiso 1 calc R
C24 C -0.3303(3) 0.2146(2) -0.1092(2) 0.0256(7) Uani 1 d .
C25 C -0.4059(3) 0.1678(2) -0.1612(2) 0.0298(8) Uani 1 d .
H25 H -0.3973(3) 0.1689(2) -0.2072(2) 0.036 Uiso 1 calc R
C26 C -0.4925(3) 0.1202(2) -0.1467(2) 0.0319(8) Uani 1 d .
H26 H -0.5424(3) 0.0879(2) -0.1820(2) 0.038 Uiso 1 calc R
C27 C -0.5052(3) 0.1204(2) -0.0802(2) 0.0325(8) Uani 1 d .
H27 H -0.5639(3) 0.0873(2) -0.0696(2) 0.039 Uiso 1 calc R
C28 C -0.4339(3) 0.1679(2) -0.0282(2) 0.0282(8) Uani 1 d .
H28 H -0.4461(3) 0.1679(2) 0.0170(2) 0.034 Uiso 1 calc R
C29 C -0.3449(3) 0.2155(2) -0.0413(2) 0.0241(7) Uani 1 d .
C30 C -0.2812(3) 0.2460(2) 0.0835(2) 0.0264(7) Uani 1 d .
H30A H -0.2755(3) 0.1885(2) 0.0926(2) 0.032 Uiso 1 calc R
H30B H -0.3627(3) 0.2633(2) 0.0838(2) 0.032 Uiso 1 calc R
C31 C -0.2650(3) 0.3478(2) -0.0008(2) 0.0262(7) Uani 1 d .
H31A H -0.3242(3) 0.3737(2) 0.0194(2) 0.031 Uiso 1 calc R
H31B H -0.2910(3) 0.3565(2) -0.0520(2) 0.031 Uiso 1 calc R
C32 C -0.1438(3) 0.3861(2) 0.0289(2) 0.0249(7) Uani 1 d .
C33 C -0.1329(3) 0.4602(2) 0.0591(2) 0.0287(8) Uani 1 d .
H33 H -0.2024(3) 0.4886(2) 0.0615(2) 0.034 Uiso 1 calc R
C34 C -0.0199(3) 0.4926(2) 0.0859(2) 0.0315(8) Uani 1 d .
H34 H -0.0110(3) 0.5430(2) 0.1077(2) 0.038 Uiso 1 calc R
C35 C 0.0800(3) 0.4512(2) 0.0808(2) 0.0287(8) Uani 1 d .
H35 H 0.1582(3) 0.4727(2) 0.0989(2) 0.034 Uiso 1 calc R
C36 C 0.0642(3) 0.3775(2) 0.0487(2) 0.0231(7) Uani 1 d .
C37 C 0.1726(3) 0.3328(2) 0.0407(2) 0.0247(7) Uani 1 d .
H37A H 0.2064(3) 0.3621(2) 0.0075(2) 0.030 Uiso 1 calc R
H37B H 0.2343(3) 0.3323(2) 0.0864(2) 0.030 Uiso 1 calc R
C38 C -0.1202(4) 0.0602(2) -0.0515(2) 0.0381(9) Uani 1 d .
H38A H -0.1095(22) 0.0043(2) -0.0384(4) 0.057 Uiso 1 calc R
H38B H -0.0806(17) 0.0714(12) -0.0880(6) 0.057 Uiso 1 calc R
H38C H -0.2061(6) 0.0721(12) -0.0692(9) 0.057 Uiso 1 calc R
C39 C 0.5752(5) 0.6114(3) 0.0593(3) 0.073(2) Uani 1 d .
H39A H 0.5088(23) 0.5753(19) 0.0385(7) 0.109 Uiso 1 calc R
H39B H 0.6513(15) 0.5869(22) 0.0582(4) 0.109 Uiso 1 calc R
H39C H 0.5640(37) 0.6608(5) 0.0326(6) 0.109 Uiso 1 calc R
B1 B 0.7716(4) 0.0072(2) 0.1098(2) 0.0318(9) Uani 1 d .
B2 B 0.4474(6) 0.4424(4) 0.1464(3) 0.072(2) Uani 1 d D

loop_
_atom_type_symbol
_atom_type_description
_atom_type_scat_dispersion_real
_atom_type_scat_dispersion_imag
_atom_type_scat_source
C C 0.0033 0.0016 'International Tables Vol C Tables 4.2.6.8 and 6.1.1.4'
H H 0.0000 0.0000 'International Tables Vol C Tables 4.2.6.8 and 6.1.1.4'
Cu Cu 0.3201 1.2651 'International Tables Vol C Tables 4.2.6.8 and 6.1.1.4'
N N 0.0061 0.0033 'International Tables Vol C Tables 4.2.6.8 and 6.1.1.4'
O O 0.0106 0.0060 'International Tables Vol C Tables 4.2.6.8 and 6.1.1.4'
B B 0.0013 0.0007 'International Tables Vol C Tables 4.2.6.8 and 6.1.1.4'
F F 0.0171 0.0103 'International Tables Vol C Tables 4.2.6.8 and 6.1.1.4'

loop_
_geom_angle_atom_site_label_1
_geom_angle_atom_site_label_2
_geom_angle_atom_site_label_3
_geom_angle
N4 Cu O1 95.71(11)
N4 Cu N2 172.08(11)
O1 Cu N2 92.12(10)
N4 Cu N7 88.52(11)
O1 Cu N7 175.76(10)
N2 Cu N7 83.66(10)
N4 Cu N3 92.13(10)
O1 Cu N3 101.69(10)
N2 Cu N3 87.46(10)
N7 Cu N3 77.81(10)
N4 Cu N6 86.55(10)
O1 Cu N6 101.96(10)
N2 Cu N6 90.65(10)
N7 Cu N6 78.54(10)
N3 Cu N6 156.34(9)
F6A F6 B2 66.2(11)
F6A F6 F7A 121.0(13)
B2 F6 F7A 56.7(5)
F8A F7 B2 78.8(11)
F8A F7 F7A 136.5(13)
B2 F7 F7A 59.0(5)
B2 F8 F6A 49.9(6)
F6 F6A B2 80.1(13)
F6 F6A F8 143.2(16)
B2 F6A F8 63.2(8)
B2 F7A F7 50.7(4)
B2 F7A F6 49.9(4)
F7 F7A F6 87.6(6)
F7 F8A B2 74.5(12)
C38 O1 Cu 127.0(2)
C38 O1 H1O1 109.0(33)
Cu O1 H1O1 110.0(34)
C7 N1 C1 107.1(3)
C7 N1 C8 128.0(3)
C1 N1 C8 124.8(3)
C7 N2 C2 105.5(3)
C7 N2 Cu 120.5(2)
C2 N2 Cu 119.6(2)
C14 N3 C15 112.4(3)
C14 N3 C37 111.8(3)
C15 N3 C37 112.0(3)
C14 N3 Cu 106.7(2)
C15 N3 Cu 109.0(2)
C37 N3 Cu 104.4(2)
C22 N4 C21 105.8(3)
C22 N4 Cu 124.0(2)
C21 N4 Cu 121.6(2)
C22 N5 C20 107.3(3)
C22 N5 C23 127.5(3)
C20 N5 C23 125.1(3)
C29 N6 C31 114.8(3)
C29 N6 C30 112.8(3)
C31 N6 C30 110.9(3)
C29 N6 Cu 106.6(2)
C31 N6 Cu 101.0(2)
C30 N6 Cu 109.9(2)
C32 N7 C36 119.6(3)
C32 N7 Cu 118.4(2)
C36 N7 Cu 118.3(2)
N1 C1 C2 105.8(3)
N1 C1 C6 131.8(3)
C2 C1 C6 122.4(3)
N2 C2 C1 109.1(3)
N2 C2 C3 129.9(3)
C1 C2 C3 120.9(3)
C4 C3 C2 116.5(3)
C4 C3 C30 121.9(3)
C2 C3 C30 121.5(3)
C3 C4 C5 121.9(3)
C3 C4 H4 119.0(2)
C5 C4 H4 119.1(2)
C6 C5 C4 122.1(3)
C6 C5 H5 118.9(2)
C4 C5 H5 118.9(2)
C5 C6 C1 116.1(3)
C5 C6 H6 121.9(2)
C1 C6 H6 121.9(2)
N2 C7 N1 112.5(3)
N2 C7 C9 123.7(3)
N1 C7 C9 123.8(3)
N1 C8 H8A 109.5(2)
N1 C8 H8B 109.5(2)
H8A C8 H8B 109.5
N1 C8 H8C 109.5(2)
H8A C8 H8C 109.5
H8B C8 H8C 109.5
C10 C9 C14 119.9(3)
C10 C9 C7 118.4(3)
C14 C9 C7 121.5(3)
C11 C10 C9 120.9(3)
C11 C10 H10 119.5(2)
C9 C10 H10 119.5(2)
C12 C11 C10 119.3(3)
C12 C11 H11 120.4(2)
C10 C11 H11 120.4(2)
C11 C12 C13 120.7(3)
C11 C12 H12 119.7(2)
C13 C12 H12 119.7(2)
C12 C13 C14 121.0(3)
C12 C13 H13 119.5(2)
C14 C13 H13 119.5(2)
C13 C14 C9 118.2(3)
C13 C14 N3 122.6(3)
C9 C14 N3 119.2(3)
N3 C15 C16 114.4(3)
N3 C15 H15A 108.7(2)
C16 C15 H15A 108.7(2)
N3 C15 H15B 108.7(2)
C16 C15 H15B 108.7(2)
H15A C15 H15B 107.6
C17 C16 C21 115.9(3)
C17 C16 C15 121.7(3)
C21 C16 C15 121.9(3)
C16 C17 C18 122.0(3)
C16 C17 H17 119.0(2)
C18 C17 H17 119.0(2)
C19 C18 C17 122.3(3)
C19 C18 H18 118.9(2)
C17 C18 H18 118.9(2)
C18 C19 C20 116.1(3)
C18 C19 H19 122.0(2)
C20 C19 H19 122.0(2)
N5 C20 C19 131.6(3)
N5 C20 C21 105.8(3)
C19 C20 C21 122.6(3)
N4 C21 C20 109.1(3)
N4 C21 C16 129.7(3)
C20 C21 C16 121.2(3)
N4 C22 N5 111.9(3)
N4 C22 C24 123.4(3)
N5 C22 C24 124.5(3)
N5 C23 H23A 109.5(2)
N5 C23 H23B 109.5(2)
H23A C23 H23B 109.5
N5 C23 H23C 109.5(2)
H23A C23 H23C 109.5
H23B C23 H23C 109.5
C25 C24 C29 119.8(3)
C25 C24 C22 117.7(3)
C29 C24 C22 122.0(3)
C26 C25 C24 121.2(3)
C26 C25 H25 119.4(2)
C24 C25 H25 119.4(2)
C27 C26 C25 118.7(3)
C27 C26 H26 120.7(2)
C25 C26 H26 120.7(2)
C26 C27 C28 121.3(3)
C26 C27 H27 119.3(2)
C28 C27 H27 119.3(2)
C27 C28 C29 121.0(3)
C27 C28 H28 119.5(2)
C29 C28 H28 119.5(2)
C28 C29 C24 117.9(3)
C28 C29 N6 121.9(3)
C24 C29 N6 120.2(3)
N6 C30 C3 112.9(3)
N6 C30 H30A 109.0(2)
C3 C30 H30A 109.0(2)
N6 C30 H30B 109.0(2)
C3 C30 H30B 109.0(2)
H30A C30 H30B 107.8
N6 C31 C32 113.2(3)
N6 C31 H31A 108.9(2)
C32 C31 H31A 108.9(2)
N6 C31 H31B 108.9(2)
C32 C31 H31B 108.9(2)
H31A C31 H31B 107.8
N7 C32 C33 121.2(3)
N7 C32 C31 117.2(3)
C33 C32 C31 121.5(3)
C32 C33 C34 119.3(3)
C32 C33 H33 120.3(2)
C34 C33 H33 120.3(2)
C35 C34 C33 119.6(3)
C35 C34 H34 120.2(2)
C33 C34 H34 120.2(2)
C34 C35 C36 118.8(3)
C34 C35 H35 120.6(2)
C36 C35 H35 120.6(2)
N7 C36 C35 121.3(3)
N7 C36 C37 119.4(3)
C35 C36 C37 119.3(3)
N3 C37 C36 115.4(3)
N3 C37 H37A 108.4(2)
C36 C37 H37A 108.4(2)
N3 C37 H37B 108.4(2)
C36 C37 H37B 108.4(2)
H37A C37 H37B 107.5
O1 C38 H38A 109.5(2)
O1 C38 H38B 109.5(2)
H38A C38 H38B 109.5
O1 C38 H38C 109.5(2)
H38A C38 H38C 109.5
H38B C38 H38C 109.5
O2 C39 H39A 109.5(3)
O2 C39 H39B 109.5(3)
H39A C39 H39B 109.5
O2 C39 H39C 109.5(3)
H39A C39 H39C 109.5
H39B C39 H39C 109.5
F2 B1 F4 111.0(4)
F2 B1 F3 108.6(3)
F4 B1 F3 109.0(4)
F2 B1 F1 109.8(4)
F4 B1 F1 109.0(3)
F3 B1 F1 109.5(3)
F6A B2 F5 118.0(8)
F6A B2 F7 122.5(9)
F5 B2 F7 119.5(6)
F6A B2 F6 33.7(7)
F5 B2 F6 112.5(5)
F7 B2 F6 117.6(6)
F6A B2 F8A 120.4(10)
F5 B2 F8A 113.9(7)
F7 B2 F8A 26.8(5)
F6 B2 F8A 133.2(7)
F6A B2 F8 67.0(9)
F5 B2 F8 100.5(5)
F7 B2 F8 101.4(6)
F6 B2 F8 100.7(5)
F8A B2 F8 76.9(7)
F6A B2 F7A 106.0(10)
F5 B2 F7A 94.7(6)
F7 B2 F7A 70.3(6)
F6 B2 F7A 73.4(6)
F8A B2 F7A 96.7(7)
F8 B2 F7A 164.8(7)

loop_
_geom_bond_atom_site_label_1
_geom_bond_atom_site_label_2
_geom_bond_distance
Cu N4 1.978(3)
Cu O1 1.990(2)
Cu N2 2.015(3)
Cu N7 2.031(3)
Cu N3 2.444(3)
Cu N6 2.454(3)
F1 B1 1.409(5)
F2 B1 1.360(5)
F3 B1 1.376(5)
F4 B1 1.367(5)
F5 B2 1.350(7)
F6 F6A 0.78(2)
F6 B2 1.379(9)
F6 F7A 1.728(12)
F7 F8A 0.637(11)
F7 B2 1.361(8)
F7 F7A 1.656(12)
F8 B2 1.495(9)
F8 F6A 1.54(2)
F6A B2 1.280(13)
F7A B2 1.507(11)
F8A B2 1.385(11)
O1 C38 1.444(4)
O1 H1O1 0.75(4)
O2 C39 1.459(7)
N1 C7 1.352(4)
N1 C1 1.390(4)
N1 C8 1.470(4)
N2 C7 1.334(4)
N2 C2 1.391(4)
N3 C14 1.448(4)
N3 C15 1.484(4)
N3 C37 1.486(4)
N4 C22 1.335(4)
N4 C21 1.390(4)
N5 C22 1.358(4)
N5 C20 1.389(5)
N5 C23 1.467(4)
N6 C29 1.446(4)
N6 C31 1.486(4)
N6 C30 1.488(4)
N7 C32 1.351(4)
N7 C36 1.353(4)
C1 C2 1.397(5)
C1 C6 1.398(5)
C2 C3 1.399(5)
C3 C4 1.385(5)
C3 C30 1.505(5)
C4 C5 1.402(5)
C4 H4 0.95
C5 C6 1.374(5)
C5 H5 0.95
C6 H6 0.95
C7 C9 1.480(5)
C8 H8A 0.98
C8 H8B 0.98
C8 H8C 0.98
C9 C10 1.398(5)
C9 C14 1.407(5)
C10 C11 1.385(5)
C10 H10 0.95
C11 C12 1.376(5)
C11 H11 0.95
C12 C13 1.392(5)
C12 H12 0.95
C13 C14 1.394(5)
C13 H13 0.95
C15 C16 1.516(5)
C15 H15A 0.99
C15 H15B 0.99
C16 C17 1.395(5)
C16 C21 1.400(5)
C17 C18 1.403(5)
C17 H17 0.95
C18 C19 1.372(5)
C18 H18 0.95
C19 C20 1.393(5)
C19 H19 0.95
C20 C21 1.400(5)
C22 C24 1.466(5)
C23 H23A 0.98
C23 H23B 0.98
C23 H23C 0.98
C24 C25 1.401(5)
C24 C29 1.410(5)
C25 C26 1.380(5)
C25 H25 0.95
C26 C27 1.372(5)
C26 H26 0.95
C27 C28 1.389(5)
C27 H27 0.95
C28 C29 1.389(5)
C28 H28 0.95
C30 H30A 0.99
C30 H30B 0.99
C31 C32 1.511(5)
C31 H31A 0.99
C31 H31B 0.99
C32 C33 1.381(5)
C33 C34 1.384(5)
C33 H33 0.95
C34 C35 1.382(5)
C34 H34 0.95
C35 C36 1.389(5)
C35 H35 0.95
C36 C37 1.514(5)
C37 H37A 0.99
C37 H37B 0.99
C38 H38A 0.98
C38 H38B 0.98
C38 H38C 0.98
C39 H39A 0.98
C39 H39B 0.98
C39 H39C 0.98

loop_
_geom_torsion_atom_site_label_1
_geom_torsion_atom_site_label_2
_geom_torsion_atom_site_label_3
_geom_torsion_atom_site_label_4
_geom_torsion
B2 F6 F6A B2 0.000(2)
F7A F6 F6A B2 -15.1(14)
B2 F6 F6A F8 -1.7(23)
F7A F6 F6A F8 -16.9(36)
B2 F8 F6A F6 1.9(25)
B2 F8 F6A B2 0.000(3)
F8A F7 F7A B2 15.5(19)
B2 F7 F7A B2 0.000(3)
F8A F7 F7A F6 52.4(20)
B2 F7 F7A F6 36.9(4)
F6A F6 F7A B2 16.6(16)
B2 F6 F7A B2 0.000(3)
F6A F6 F7A F7 -20.8(17)
B2 F6 F7A F7 -37.4(4)
B2 F7 F8A B2 0.000(3)
F7A F7 F8A B2 -13.5(17)
N4 Cu O1 C38 -9.8(3)
N2 Cu O1 C38 169.0(3)
N7 Cu O1 C38 174.1(13)
N3 Cu O1 C38 -103.2(3)
N6 Cu O1 C38 77.9(3)
N4 Cu N2 C7 -90.9(8)
O1 Cu N2 C7 97.9(2)
N7 Cu N2 C7 -81.7(2)
N3 Cu N2 C7 -3.7(2)
N6 Cu N2 C7 -160.1(2)
N4 Cu N2 C2 42.8(9)
O1 Cu N2 C2 -128.4(2)
N7 Cu N2 C2 52.0(2)
N3 Cu N2 C2 130.0(2)
N6 Cu N2 C2 -26.4(2)
N4 Cu N3 C14 -140.4(2)
O1 Cu N3 C14 -44.1(2)
N2 Cu N3 C14 47.5(2)
N7 Cu N3 C14 131.6(2)
N6 Cu N3 C14 133.3(2)
N4 Cu N3 C15 -18.8(2)
O1 Cu N3 C15 77.5(2)
N2 Cu N3 C15 169.1(2)
N7 Cu N3 C15 -106.8(2)
N6 Cu N3 C15 -105.0(3)
N4 Cu N3 C37 101.0(2)
O1 Cu N3 C37 -162.7(2)
N2 Cu N3 C37 -71.0(2)
N7 Cu N3 C37 13.0(2)
N6 Cu N3 C37 14.8(3)
O1 Cu N4 C22 93.2(3)
N2 Cu N4 C22 -78.0(9)
N7 Cu N4 C22 -87.1(3)
N3 Cu N4 C22 -164.9(3)
N6 Cu N4 C22 -8.5(3)
O1 Cu N4 C21 -123.5(2)
N2 Cu N4 C21 65.4(9)
N7 Cu N4 C21 56.2(2)
N3 Cu N4 C21 -21.5(2)
N6 Cu N4 C21 134.8(2)
N4 Cu N6 C29 48.0(2)
O1 Cu N6 C29 -47.1(2)
N2 Cu N6 C29 -139.4(2)
N7 Cu N6 C29 137.2(2)
N3 Cu N6 C29 135.4(2)
N4 Cu N6 C31 -72.3(2)
O1 Cu N6 C31 -167.4(2)
N2 Cu N6 C31 100.3(2)
N7 Cu N6 C31 16.9(2)
N3 Cu N6 C31 15.1(3)
N4 Cu N6 C30 170.6(2)
O1 Cu N6 C30 75.5(2)
N2 Cu N6 C30 -16.8(2)
N7 Cu N6 C30 -100.2(2)
N3 Cu N6 C30 -102.0(3)
N4 Cu N7 C32 89.1(2)
O1 Cu N7 C32 -94.8(15)
N2 Cu N7 C32 -89.6(2)
N3 Cu N7 C32 -178.4(2)
N6 Cu N7 C32 2.3(2)
N4 Cu N7 C36 -112.5(2)
O1 Cu N7 C36 63.6(15)
N2 Cu N7 C36 68.7(2)
N3 Cu N7 C36 -20.0(2)
N6 Cu N7 C36 160.7(2)
C7 N1 C1 C2 0.4(3)
C8 N1 C1 C2 175.7(3)
C7 N1 C1 C6 -178.2(4)
C8 N1 C1 C6 -2.9(6)
C7 N2 C2 C1 1.4(3)
Cu N2 C2 C1 -138.3(2)
C7 N2 C2 C3 179.4(3)
Cu N2 C2 C3 39.6(4)
N1 C1 C2 N2 -1.2(4)
C6 C1 C2 N2 177.6(3)
N1 C1 C2 C3 -179.3(3)
C6 C1 C2 C3 -0.5(5)
N2 C2 C3 C4 -177.1(3)
C1 C2 C3 C4 0.6(5)
N2 C2 C3 C30 5.5(5)
C1 C2 C3 C30 -176.8(3)
C2 C3 C4 C5 -0.1(5)
C30 C3 C4 C5 177.3(3)
C3 C4 C5 C6 -0.6(6)
C4 C5 C6 C1 0.7(5)
N1 C1 C6 C5 178.3(3)
C2 C1 C6 C5 -0.1(5)
C2 N2 C7 N1 -1.2(4)
Cu N2 C7 N1 138.1(2)
C2 N2 C7 C9 176.7(3)
Cu N2 C7 C9 -44.1(4)
C1 N1 C7 N2 0.5(4)
C8 N1 C7 N2 -174.5(3)
C1 N1 C7 C9 -177.4(3)
C8 N1 C7 C9 7.6(5)
N2 C7 C9 C10 -120.1(4)
N1 C7 C9 C10 57.5(5)
N2 C7 C9 C14 55.1(5)
N1 C7 C9 C14 -127.3(3)
C14 C9 C10 C11 -2.0(5)
C7 C9 C10 C11 173.3(3)
C9 C10 C11 C12 0.0(5)
C10 C11 C12 C13 1.2(6)
C11 C12 C13 C14 -0.3(6)
C12 C13 C14 C9 -1.7(5)
C12 C13 C14 N3 177.8(3)
C10 C9 C14 C13 2.8(5)
C7 C9 C14 C13 -172.4(3)
C10 C9 C14 N3 -176.7(3)
C7 C9 C14 N3 8.1(5)
C15 N3 C14 C13 8.2(4)
C37 N3 C14 C13 -118.8(3)
Cu N3 C14 C13 127.6(3)
C15 N3 C14 C9 -172.3(3)
C37 N3 C14 C9 60.7(4)
Cu N3 C14 C9 -52.9(3)
C14 N3 C15 C16 172.8(3)
C37 N3 C15 C16 -60.3(4)
Cu N3 C15 C16 54.7(3)
N3 C15 C16 C17 129.3(3)
N3 C15 C16 C21 -58.9(4)
C21 C16 C17 C18 -1.1(5)
C15 C16 C17 C18 171.2(3)
C16 C17 C18 C19 -0.3(5)
C17 C18 C19 C20 1.1(5)
C22 N5 C20 C19 179.1(4)
C23 N5 C20 C19 -4.0(6)
C22 N5 C20 C21 -0.3(4)
C23 N5 C20 C21 176.6(3)
C18 C19 C20 N5 -179.6(3)
C18 C19 C20 C21 -0.4(5)
C22 N4 C21 C20 0.3(4)
Cu N4 C21 C20 -148.7(2)
C22 N4 C21 C16 -177.8(3)
Cu N4 C21 C16 33.1(5)
N5 C20 C21 N4 0.0(4)
C19 C20 C21 N4 -179.5(3)
N5 C20 C21 C16 178.3(3)
C19 C20 C21 C16 -1.1(5)
C17 C16 C21 N4 179.8(3)
C15 C16 C21 N4 7.5(5)
C17 C16 C21 C20 1.8(5)
C15 C16 C21 C20 -170.5(3)
C21 N4 C22 N5 -0.6(4)
Cu N4 C22 N5 147.5(2)
C21 N4 C22 C24 175.1(3)
Cu N4 C22 C24 -36.8(4)
C20 N5 C22 N4 0.5(4)
C23 N5 C22 N4 -176.3(3)
C20 N5 C22 C24 -175.1(3)
C23 N5 C22 C24 8.1(6)
N4 C22 C24 C25 -120.9(4)
N5 C22 C24 C25 54.2(5)
N4 C22 C24 C29 51.6(5)
N5 C22 C24 C29 -133.3(4)
C29 C24 C25 C26 -2.1(5)
C22 C24 C25 C26 170.6(3)
C24 C25 C26 C27 1.2(5)
C25 C26 C27 C28 0.8(5)
C26 C27 C28 C29 -1.7(6)
C27 C28 C29 C24 0.7(5)
C27 C28 C29 N6 -176.0(3)
C25 C24 C29 C28 1.1(5)
C22 C24 C29 C28 -171.2(3)
C25 C24 C29 N6 177.9(3)
C22 C24 C29 N6 5.5(5)
C31 N6 C29 C28 -123.0(3)
C30 N6 C29 C28 5.4(4)
Cu N6 C29 C28 126.1(3)
C31 N6 C29 C24 60.4(4)
C30 N6 C29 C24 -171.3(3)
Cu N6 C29 C24 -50.5(3)
C29 N6 C30 C3 174.4(3)
C31 N6 C30 C3 -55.2(4)
Cu N6 C30 C3 55.6(3)
C4 C3 C30 N6 122.2(3)
C2 C3 C30 N6 -60.5(4)
C29 N6 C31 C32 -146.4(3)
C30 N6 C31 C32 84.3(3)
Cu N6 C31 C32 -32.1(3)
C36 N7 C32 C33 0.1(5)
Cu N7 C32 C33 158.2(3)
C36 N7 C32 C31 179.1(3)
Cu N7 C32 C31 -22.8(4)
N6 C31 C32 N7 40.1(4)
N6 C31 C32 C33 -140.9(3)
N7 C32 C33 C34 -1.3(5)
C31 C32 C33 C34 179.8(3)
C32 C33 C34 C35 1.3(5)
C33 C34 C35 C36 -0.1(5)
C32 N7 C36 C35 1.2(5)
Cu N7 C36 C35 -156.9(3)
C32 N7 C36 C37 -177.9(3)
Cu N7 C36 C37 24.0(4)
C34 C35 C36 N7 -1.2(5)
C34 C35 C36 C37 177.9(3)
C14 N3 C37 C36 -120.8(3)
C15 N3 C37 C36 112.0(3)
Cu N3 C37 C36 -5.8(3)
N7 C36 C37 N3 -9.7(4)
C35 C36 C37 N3 171.2(3)
F6 F6A B2 F5 -89.0(14)
F8 F6A B2 F5 89.8(9)
F6 F6A B2 F7 92.0(15)
F8 F6A B2 F7 -89.1(10)
F6 F6A B2 F6 0.000(3)
F8 F6A B2 F6 178.8(15)
F6 F6A B2 F8A 123.5(14)
F8 F6A B2 F8A -57.7(11)
F6 F6A B2 F8 -178.8(15)
F8 F6A B2 F8 0.000(3)
F6 F6A B2 F7A 15.5(15)
F8 F6A B2 F7A -165.7(7)
F8A F7 B2 F6A 94.0(17)
F7A F7 B2 F6A -96.9(13)
F8A F7 B2 F5 -85.0(14)
F7A F7 B2 F5 84.2(8)
F8A F7 B2 F6 132.7(13)
F7A F7 B2 F6 -58.1(7)
F8A F7 B2 F8A 0.000(5)
F7A F7 B2 F8A 169.2(14)
F8A F7 B2 F8 24.1(13)
F7A F7 B2 F8 -166.7(7)
F8A F7 B2 F7A -169.2(14)
F7A F7 B2 F7A 0.000(2)
F6A F6 B2 F6A 0.000(4)
F7A F6 B2 F6A 164.5(15)
F6A F6 B2 F5 107.2(15)
F7A F6 B2 F5 -88.3(7)
F6A F6 B2 F7 -108.0(15)
F7A F6 B2 F7 56.5(7)
F6A F6 B2 F8A -81.0(17)
F7A F6 B2 F8A 83.5(11)
F6A F6 B2 F8 1.1(14)
F7A F6 B2 F8 165.6(6)
F6A F6 B2 F7A -164.5(15)
F7A F6 B2 F7A 0.000(2)
F7 F8A B2 F6A -102.7(16)
F7 F8A B2 F5 108.5(13)
F7 F8A B2 F7 0.000(4)
F7 F8A B2 F6 -63.3(16)
F7 F8A B2 F8 -155.7(13)
F7 F8A B2 F7A 10.2(13)
F6A F8 B2 F6A 0.000(3)
F6A F8 B2 F5 -116.1(9)
F6A F8 B2 F7 120.6(9)
F6A F8 B2 F6 -0.7(9)
F6A F8 B2 F8A 131.5(10)
F6A F8 B2 F7A 65.0(27)
F7 F7A B2 F6A 119.4(9)
F6 F7A B2 F6A -8.9(9)
F7 F7A B2 F5 -119.6(6)
F6 F7A B2 F5 112.1(5)
F7 F7A B2 F7 0.000(2)
F6 F7A B2 F7 -128.3(6)
F7 F7A B2 F6 128.3(6)
F6 F7A B2 F6 0.000(2)
F7 F7A B2 F8A -4.9(6)
F6 F7A B2 F8A -133.2(7)
F7 F7A B2 F8 59.2(26)
F6 F7A B2 F8 -69.1(26)
